data_4002680
loop_
_publ_author_name
'Hamdeh, Umar H.'
'Nelson, Rainie D.'
'Ryan, Bradley J.'
'Bhattacharjee, Ujjal'
'Petrich, Jacob W.'
'Panthani, Matthew G.'

_publ_section_title
;
 Solution-Processed BiI3Thin Films for Photovoltaic Applications: Improved
 Carrier Collection via Solvent Annealing
;
_journal_issue 18
_journal_name_full 'Chemistry of Materials'
_journal_page_first 6567
_journal_paper_doi 10.1021/acs.chemmater.6b02347
_journal_volume 28
_journal_year 2016
_chemical_formula_moiety
;
Bi7 I24, 3(Na), 12(C4 H8 O)
;
_chemical_formula_sum 'C48 H96 Bi7 I24 Na3 O12'
_chemical_formula_weight 5442.67
_chemical_name_common Pan004
_space_group_crystal_system trigonal
_space_group_IT_number 166
_space_group_name_Hall '-R 3 2"'
_space_group_name_H-M_alt 'R -3 m :H'
_symmetry_space_group_name_Hall '-R 3 2"'
_symmetry_space_group_name_H-M 'R -3 m :H'
_atom_sites_solution_primary direct
_atom_sites_solution_secondary difmap
_cell_angle_alpha 90
_cell_angle_beta 90
_cell_angle_gamma 120
_cell_formula_units_Z 3
_cell_length_a 27.880(3)
_cell_length_b 27.880(3)
_cell_length_c 16.0459(18)
_cell_measurement_reflns_used 6820
_cell_measurement_temperature 173.(2)
_cell_measurement_theta_max 26.1645
_cell_measurement_theta_min 2.5306
_cell_volume 10801(2)
_computing_cell_refinement 'SAINT V8.35A (Bruker AXS Inc., 2015)'
_computing_data_collection 'APEX2 Suite (Bruker AXS, 2013)'
_computing_data_reduction 'SAINT V8.35A (Bruker AXS Inc., 2015)'
_computing_molecular_graphics 'XSHELL (Bruker AXS, 2007)'
_computing_publication_material 'APEX2 Suite (Bruker AXS, 2013)'
_computing_structure_refinement 'SHELXL-2014/7 (Sheldrick, 2014)'
_computing_structure_solution 'SHELXS-2013 (Sheldrick, 2013)'
_diffrn_ambient_temperature 173.(2)
_diffrn_detector_area_resol_mean 8.3333
_diffrn_measured_fraction_theta_full 1.000
_diffrn_measured_fraction_theta_max 1.000
_diffrn_measurement_device_type 'Bruker APEX-II CCD'
_diffrn_measurement_method ' full spere \w scans'
_diffrn_radiation_monochromator graphite
_diffrn_radiation_type 'MoK\a '
_diffrn_radiation_wavelength 0.71073
_diffrn_reflns_av_R_equivalents 0.0866
_diffrn_reflns_av_unetI/netI 0.0352
_diffrn_reflns_limit_h_max 37
_diffrn_reflns_limit_h_min -37
_diffrn_reflns_limit_k_max 37
_diffrn_reflns_limit_k_min -37
_diffrn_reflns_limit_l_max 21
_diffrn_reflns_limit_l_min -21
_diffrn_reflns_number 56119
_diffrn_reflns_theta_full 28.69
_diffrn_reflns_theta_max 28.69
_diffrn_reflns_theta_min 1.46
_diffrn_source 'X-ray tuve'
_diffrn_source_type 'Sealed tube'
_exptl_absorpt_coefficient_mu 13.706
_exptl_absorpt_correction_T_max 0.05
_exptl_absorpt_correction_T_min 0.02
_exptl_absorpt_correction_type multi-scan
_exptl_absorpt_process_details 'SADABS (Bruker, 2013)'
_exptl_crystal_colour red
_exptl_crystal_density_diffrn 2.510
_exptl_crystal_density_method 'not measured'
_exptl_crystal_description block
_exptl_crystal_F_000 7098
_exptl_crystal_size_max 0.350
_exptl_crystal_size_mid 0.320
_exptl_crystal_size_min 0.280
_refine_diff_density_max 2.048
_refine_diff_density_min -2.324
_refine_ls_extinction_method none
_refine_ls_goodness_of_fit_ref 0.731
_refine_ls_hydrogen_treatment undef
_refine_ls_matrix_type full
_refine_ls_number_parameters 34
_refine_ls_number_reflns 3295
_refine_ls_number_restraints 0
_refine_ls_restrained_S_all 0.731
_refine_ls_R_factor_all 0.0699
_refine_ls_R_factor_gt 0.0360
_refine_ls_shift/su_max 0.001
_refine_ls_shift/su_mean 0.000
_refine_ls_structure_factor_coef Fsqd
_refine_ls_weighting_details 'w=1/[\s^2^(Fo^2^)+(0.1147P)^2^+750.8187P] where P=(Fo^2^+2Fc^2^)/3'
_refine_ls_wR_factor_gt 0.1073
_refine_ls_wR_factor_ref 0.1610
_reflns_number_gt 2178
_reflns_number_total 3295
_reflns_threshold_expression 'I > 2\s(I)'
_cod_data_source_file cm6b02347_si_002.cif
_cod_data_source_block Pan004
_cod_depositor_comments
;

2023-09-06
Space group name changed to comply with IUCR recomendations
                 miguel
;
_cod_original_cell_volume 10801.(3)
_cod_database_code 4002680

loop_
_space_group_symop_operation_xyz
'x, y, z'
'-y, x-y, z'
'-x+y, -x, z'
'y, x, -z'
'-x, -x+y, -z'
'x-y, -y, -z'
'x+2/3, y+1/3, z+1/3'
'-y+2/3, x-y+1/3, z+1/3'
'-x+y+2/3, -x+1/3, z+1/3'
'y+2/3, x+1/3, -z+1/3'
'-x+2/3, -x+y+1/3, -z+1/3'
'x-y+2/3, -y+1/3, -z+1/3'
'x+1/3, y+2/3, z+2/3'
'-y+1/3, x-y+2/3, z+2/3'
'-x+y+1/3, -x+2/3, z+2/3'
'y+1/3, x+2/3, -z+2/3'
'-x+1/3, -x+y+2/3, -z+2/3'
'x-y+1/3, -y+2/3, -z+2/3'
'-x, -y, -z'
'y, -x+y, -z'
'x-y, x, -z'
'-y, -x, z'
'x, x-y, z'
'-x+y, y, z'
'-x+2/3, -y+1/3, -z+1/3'
'y+2/3, -x+y+1/3, -z+1/3'
'x-y+2/3, x+1/3, -z+1/3'
'-y+2/3, -x+1/3, z+1/3'
'x+2/3, x-y+1/3, z+1/3'
'-x+y+2/3, y+1/3, z+1/3'
'-x+1/3, -y+2/3, -z+2/3'
'y+1/3, -x+y+2/3, -z+2/3'
'x-y+1/3, x+2/3, -z+2/3'
'-y+1/3, -x+2/3, z+2/3'
'x+1/3, x-y+2/3, z+2/3'
'-x+y+1/3, y+2/3, z+2/3'

loop_
_atom_site_type_symbol
_atom_site_label
_atom_site_fract_x
_atom_site_fract_y
_atom_site_fract_z
_atom_site_U_iso_or_equiv
_atom_site_adp_type
_atom_site_calc_flag
_atom_site_refinement_flags_adp
_atom_site_refinement_flags_occupancy
_atom_site_refinement_flags_posn
_atom_site_occupancy
Bi Bi1 0.3333 0.6667 0.1667 0.0272(2) Uani d T P S 1
Bi Bi2 0.50444(2) 0.83777(2) 0.1667 0.03915(18) Uani d T P S 1
I I1 0.43662(3) 0.71831(2) 0.28005(5) 0.0340(2) Uani d T P S 1
I I3 0.55021(5) 0.77511(2) 0.06200(7) 0.0536(3) Uani d T P S 1
I I4 0.59416(4) 0.88278(4) 0.28207(6) 0.0702(3) Uani d . . . 1
Na Na1 0.5276(5) 0.8610(5) 0.6667 0.054(3) Uani d T P S 0.5

loop_
_atom_site_aniso_label
_atom_site_aniso_U_11
_atom_site_aniso_U_22
_atom_site_aniso_U_33
_atom_site_aniso_U_12
_atom_site_aniso_U_13
_atom_site_aniso_U_23
Bi1 0.0249(3) 0.0249(3) 0.0318(6) 0.01247(15) 0 0
Bi2 0.0317(2) 0.0317(2) 0.0463(3) 0.0101(2) -0.00380(11) 0.00380(11)
I1 0.0338(4) 0.0344(3) 0.0336(4) 0.0169(2) -0.0042(3) -0.00209(16)
I3 0.0526(6) 0.0510(4) 0.0578(7) 0.0263(3) 0.0139(5) 0.0070(2)
I4 0.0485(5) 0.0813(6) 0.0709(6) 0.0250(4) -0.0243(4) -0.0157(4)
Na1 0.065(6) 0.065(6) 0.039(7) 0.038(7) -0.001(3) 0.001(3)

loop_
_atom_type_symbol
_atom_type_description
_atom_type_scat_dispersion_real
_atom_type_scat_dispersion_imag
_atom_type_scat_source
Bi Bi -4.1077 10.2566 'International Tables Vol C Tables 4.2.6.8 and 6.1.1.4'
I I -0.4742 1.8119 'International Tables Vol C Tables 4.2.6.8 and 6.1.1.4'
Na Na 0.0362 0.0249 'International Tables Vol C Tables 4.2.6.8 and 6.1.1.4'
C C 0.0033 0.0016 'International Tables Vol C Tables 4.2.6.8 and 6.1.1.4'
H H 0.0000 0.0000 'International Tables Vol C Tables 4.2.6.8 and 6.1.1.4'
O O 0.0106 0.0060 'International Tables Vol C Tables 4.2.6.8 and 6.1.1.4'

loop_
_geom_angle_atom_site_label_1
_geom_angle_atom_site_label_2
_geom_angle_atom_site_label_3
_geom_angle_site_symmetry_1
_geom_angle_site_symmetry_3
_geom_angle
I1 Bi1 I1 26_455 2_665 179.999(12)
I1 Bi1 I1 26_455 . 91.21(2)
I1 Bi1 I1 2_665 . 88.79(2)
I1 Bi1 I1 26_455 3_565 91.21(2)
I1 Bi1 I1 2_665 3_565 88.80(2)
I1 Bi1 I1 . 3_565 88.79(2)
I1 Bi1 I1 26_455 25_565 88.80(2)
I1 Bi1 I1 2_665 25_565 91.20(2)
I1 Bi1 I1 . 25_565 180.0
I1 Bi1 I1 3_565 25_565 91.21(2)
I1 Bi1 I1 26_455 27 88.80(2)
I1 Bi1 I1 2_665 27 91.20(2)
I1 Bi1 I1 . 27 91.21(2)
I1 Bi1 I1 3_565 27 180.0
I1 Bi1 I1 25_565 27 88.79(2)
I4 Bi2 I4 10_455 . 97.55(4)
I4 Bi2 I3 10_455 . 91.03(3)
I4 Bi2 I3 . . 94.68(3)
I4 Bi2 I3 10_455 27 94.68(3)
I4 Bi2 I3 . 27 91.02(3)
I3 Bi2 I3 . 27 171.34(4)
I4 Bi2 I1 10_455 . 170.93(3)
I4 Bi2 I1 . . 91.11(3)
I3 Bi2 I1 . . 85.57(2)
I3 Bi2 I1 27 . 87.82(3)
I4 Bi2 I1 10_455 27 91.10(3)
I4 Bi2 I1 . 27 170.94(3)
I3 Bi2 I1 . 27 87.82(3)
I3 Bi2 I1 27 27 85.56(2)
I1 Bi2 I1 . 27 80.39(3)
Bi1 I1 Bi2 . 26_455 94.20(2)
Bi1 I1 Bi2 . . 94.20(2)
Bi2 I1 Bi2 26_455 . 88.52(2)
Bi2 I3 Bi2 26_455 . 99.74(3)

loop_
_geom_bond_atom_site_label_1
_geom_bond_atom_site_label_2
_geom_bond_site_symmetry_2
_geom_bond_distance
Bi1 I1 26_455 3.0867(8)
Bi1 I1 2_665 3.0869(8)
Bi1 I1 . 3.0869(8)
Bi1 I1 3_565 3.0870(8)
Bi1 I1 25_565 3.0870(8)
Bi1 I1 27 3.0870(8)
Bi2 I4 10_455 2.8498(9)
Bi2 I4 . 2.8499(9)
Bi2 I3 . 3.1195(7)
Bi2 I3 27 3.1195(7)
Bi2 I1 . 3.4176(8)
Bi2 I1 27 3.4177(8)
I1 Bi2 26_455 3.4174(8)
I3 Bi2 26_455 3.1194(7)
